data_2312686
loop_
_publ_author_name
'Simura, Rayko'
'Suzuki, Yamato'
'Yamane, Hisanori'

_publ_section_title
;
 Perovskite-related structures of Ba<sub>2</sub>YAlO<sub>5</sub> and the
 &#x3b2; and &#x3b1; phases of
 Ba<sub>6</sub>Y<sub>2</sub>Al<sub>4</sub>O<sub>15</sub> containing
 AlO<sub>4</sub> tetrahedra.
;
_journal_coeditor_code OP3025
_journal_issue 'Pt 11'
_journal_name_full 'Acta crystallographica. Section C, Structural chemistry'
_journal_page_first 464
_journal_page_last 471
_journal_paper_doi 10.1107/S2053229623008860
_journal_volume 79
_journal_year 2023
_chemical_formula_iupac 'Ba2 Y Al O5'
_chemical_formula_moiety 'Al Ba2 O5 Y'
_chemical_formula_sum 'Al Ba2 O5 Y'
_chemical_formula_weight 470.57
_space_group_crystal_system monoclinic
_space_group_IT_number 11
_space_group_name_Hall '-P 2yb'
_space_group_name_H-M_alt 'P 1 21/m 1'
_audit_creation_method 'APEX4 v2021.10-0'
_cell_angle_alpha 90
_cell_angle_beta 117.249(3)
_cell_angle_gamma 90
_cell_formula_units_Z 2
_cell_length_a 7.2333(7)
_cell_length_b 6.0254(5)
_cell_length_c 7.4294(7)
_cell_measurement_reflns_used 5316
_cell_measurement_temperature 301.(2)
_cell_measurement_theta_max 30.5323
_cell_measurement_theta_min 3.0839
_cell_volume 287.87(5)
_computing_cell_refinement
;
SAINT (Bruker, 2019)
;
_computing_data_collection
;
APEX3 (Bruker, 2019)
;
_computing_data_reduction
;
SAINT (Bruker, 2019)
;
_computing_molecular_graphics
;
VESTA (Momma and Izumi, 2011)
;
_computing_structure_refinement
;
SHELXL2019 (Sheldrick, 2015b)
;
_computing_structure_solution
;
SHELXT (Sheldrick, 2015a)
;
_diffrn_ambient_temperature 301.(2)
_diffrn_detector_area_resol_mean 7.3910
_diffrn_measured_fraction_theta_full 0.992
_diffrn_measured_fraction_theta_max 0.992
_diffrn_measurement_device_type 'Bruker D8 QUEST'
_diffrn_measurement_method '\f and \w scans'
_diffrn_radiation_type MoK\a
_diffrn_radiation_wavelength 0.71073
_diffrn_reflns_av_R_equivalents 0.0234
_diffrn_reflns_av_unetI/netI 0.0209
_diffrn_reflns_limit_h_max 8
_diffrn_reflns_limit_h_min -9
_diffrn_reflns_limit_k_max 7
_diffrn_reflns_limit_k_min 0
_diffrn_reflns_limit_l_max 9
_diffrn_reflns_limit_l_min 0
_diffrn_reflns_number 720
_diffrn_reflns_theta_full 25.24
_diffrn_reflns_theta_max 27.48
_diffrn_reflns_theta_min 3.08
_diffrn_source 'sealed X-ray tube'
_exptl_absorpt_coefficient_mu 23.616
_exptl_absorpt_correction_T_max 0.52
_exptl_absorpt_correction_T_min 0.40
_exptl_absorpt_correction_type multi-scan
_exptl_absorpt_process_details
;
(SADABS; Bruker, 2019)
;
_exptl_crystal_colour 'translucent colourless'
_exptl_crystal_density_diffrn 5.429
_exptl_crystal_density_method 'not measured'
_exptl_crystal_description granular
_exptl_crystal_F_000 408
_exptl_crystal_size_max 0.055
_exptl_crystal_size_mid 0.033
_exptl_crystal_size_min 0.032
_refine_diff_density_max 2.140
_refine_diff_density_min -1.451
_refine_ls_extinction_method none
_refine_ls_goodness_of_fit_ref 1.233
_refine_ls_hydrogen_treatment undef
_refine_ls_matrix_type full
_refine_ls_number_parameters 53
_refine_ls_number_reflns 720
_refine_ls_number_restraints 12
_refine_ls_restrained_S_all 1.240
_refine_ls_R_factor_all 0.0285
_refine_ls_R_factor_gt 0.0280
_refine_ls_shift/su_max 0.000
_refine_ls_shift/su_mean 0.000
_refine_ls_structure_factor_coef Fsqd
_refine_ls_weighting_details 'w=1/[\s^2^(Fo^2^)+(0.0254P)^2^+2.5566P] where P=(Fo^2^+2Fc^2^)/3'
_refine_ls_weighting_scheme calc
_refine_ls_wR_factor_gt 0.0677
_refine_ls_wR_factor_ref 0.0680
_reflns_number_gt 702
_reflns_number_total 720
_reflns_threshold_expression 'I > 2\s(I)'
_cod_data_source_file op3025sup1.cif
_cod_data_source_block Ba2YAlO5
_cod_original_sg_symbol_H-M 'P 21/m'
_cod_database_code 2312686

loop_
_space_group_symop_operation_xyz
'x, y, z'
'-x, y+1/2, -z'
'-x, -y, -z'
'x, -y-1/2, z'

loop_
_atom_site_type_symbol
_atom_site_label
_atom_site_fract_x
_atom_site_fract_y
_atom_site_fract_z
_atom_site_U_iso_or_equiv
_atom_site_adp_type
_atom_site_calc_flag
_atom_site_occupancy
_atom_site_disorder_assembly
_atom_site_disorder_group
Ba Ba1 0.62707(9) 0.250000 0.88416(9) 0.00711(17) Uani d 1 . .
Ba Ba2 0.16650(9) 0.250000 0.36487(9) 0.00805(18) Uani d 1 . .
Y Y1 0.10656(14) 0.250000 0.85782(14) 0.0047(2) Uani d 1 . .
Al Al1 0.6730(4) 0.250000 0.3377(5) 0.0062(6) Uani d 1 . .
O O1 0.7722(9) 0.0100(11) 0.2756(9) 0.0213(12) Uani d 1 . .
O O2 0.7496(11) 0.250000 0.5993(12) 0.0125(15) Uani d 1 . .
O O3 0.4040(11) 0.250000 0.1689(11) 0.0113(15) Uani d 1 . .
O O4 0.000000 0.000000 0.000000 0.0228(18) Uani d 1 . .

loop_
_atom_site_aniso_label
_atom_site_aniso_U_11
_atom_site_aniso_U_22
_atom_site_aniso_U_33
_atom_site_aniso_U_12
_atom_site_aniso_U_13
_atom_site_aniso_U_23
Ba1 0.0059(3) 0.0086(3) 0.0063(3) 0.000000 0.0024(2) 0.000000
Ba2 0.0093(3) 0.0078(3) 0.0062(3) 0.000000 0.0028(2) 0.000000
Y1 0.0062(4) 0.0035(4) 0.0049(4) 0.000000 0.0030(4) 0.000000
Al1 0.0059(13) 0.0095(14) 0.0023(13) 0.000000 0.0011(12) 0.000000
O1 0.0212(15) 0.0212(15) 0.0207(15) 0.0032(9) 0.0090(10) -0.0024(9)
O2 0.010(3) 0.016(4) 0.010(4) 0.000000 0.003(3) 0.000000
O3 0.007(3) 0.014(4) 0.008(4) 0.000000 0.000(3) 0.000000
O4 0.022(2) 0.023(2) 0.023(2) -0.0012(10) 0.0096(12) 0.0011(10)

loop_
_atom_type_symbol
_atom_type_description
_atom_type_scat_dispersion_real
_atom_type_scat_dispersion_imag
_atom_type_scat_source
Al Al 0.0645 0.0514 'International Tables Vol C Tables 4.2.6.8 and 6.1.1.4'
Ba Ba -0.3244 2.2819 'International Tables Vol C Tables 4.2.6.8 and 6.1.1.4'
O O 0.0106 0.0060 'International Tables Vol C Tables 4.2.6.8 and 6.1.1.4'
Y Y -2.7962 3.5667 'International Tables Vol C Tables 4.2.6.8 and 6.1.1.4'

loop_
_geom_angle_atom_site_label_1
_geom_angle_atom_site_label_2
_geom_angle_atom_site_label_3
_geom_angle_site_symmetry_1
_geom_angle_site_symmetry_3
_geom_angle
_geom_angle_publ_flag
O2 Ba1 O4 . 2_656 67.94(13) ?
O2 Ba1 O4 . 1_656 67.94(13) ?
O4 Ba1 O4 2_656 1_656 63.647(14) ?
O2 Ba1 O1 . 4_566 133.24(16) ?
O4 Ba1 O1 2_656 4_566 65.63(11) ?
O4 Ba1 O1 1_656 4_566 95.74(12) ?
O2 Ba1 O1 . 1_556 133.24(16) ?
O4 Ba1 O1 2_656 1_556 95.74(12) ?
O4 Ba1 O1 1_656 1_556 65.63(11) ?
O1 Ba1 O1 4_566 1_556 58.2(2) ?
O2 Ba1 O1 . 3_656 107.29(18) ?
O4 Ba1 O1 2_656 3_656 174.99(12) ?
O4 Ba1 O1 1_656 3_656 116.58(12) ?
O1 Ba1 O1 4_566 3_656 118.92(9) ?
O1 Ba1 O1 1_556 3_656 88.73(16) ?
O2 Ba1 O1 . 2_656 107.29(17) ?
O4 Ba1 O1 2_656 2_656 116.58(12) ?
O4 Ba1 O1 1_656 2_656 174.99(12) ?
O1 Ba1 O1 4_566 2_656 88.73(16) ?
O1 Ba1 O1 1_556 2_656 118.92(9) ?
O1 Ba1 O1 3_656 2_656 62.7(2) ?
O2 Ba1 O3 . 3_656 85.87(14) ?
O4 Ba1 O3 2_656 3_656 124.50(13) ?
O4 Ba1 O3 1_656 3_656 61.25(13) ?
O1 Ba1 O3 4_566 3_656 125.58(19) ?
O1 Ba1 O3 1_556 3_656 67.44(19) ?
O1 Ba1 O3 3_656 3_656 55.34(17) ?
O1 Ba1 O3 2_656 3_656 117.70(18) ?
O2 Ba1 O3 . 3_666 85.87(14) ?
O4 Ba1 O3 2_656 3_666 61.25(13) ?
O4 Ba1 O3 1_656 3_666 124.50(13) ?
O1 Ba1 O3 4_566 3_666 67.44(19) ?
O1 Ba1 O3 1_556 3_666 125.58(19) ?
O1 Ba1 O3 3_656 3_666 117.70(17) ?
O1 Ba1 O3 2_656 3_666 55.34(17) ?
O3 Ba1 O3 3_656 3_666 166.6(3) ?
O2 Ba1 O3 . 1_556 170.7(2) ?
O4 Ba1 O3 2_656 1_556 119.61(10) ?
O4 Ba1 O3 1_656 1_556 119.61(10) ?
O1 Ba1 O3 4_566 1_556 53.98(15) ?
O1 Ba1 O3 1_556 1_556 53.98(15) ?
O1 Ba1 O3 3_656 1_556 64.97(15) ?
O1 Ba1 O3 2_656 1_556 64.97(15) ?
O3 Ba1 O3 3_656 1_556 93.23(14) ?
O3 Ba1 O3 3_666 1_556 93.23(14) ?
O2 Ba1 Al1 . 1_556 157.41(17) ?
O4 Ba1 Al1 2_656 1_556 93.09(5) ?
O4 Ba1 Al1 1_656 1_556 93.09(5) ?
O1 Ba1 Al1 4_566 1_556 32.76(12) ?
O1 Ba1 Al1 1_556 1_556 32.76(12) ?
O1 Ba1 Al1 3_656 1_556 91.90(12) ?
O1 Ba1 Al1 2_656 1_556 91.90(12) ?
O3 Ba1 Al1 3_656 1_556 95.84(14) ?
O3 Ba1 Al1 3_666 1_556 95.84(14) ?
O3 Ba1 Al1 1_556 1_556 31.92(14) ?
O2 Ba1 Y1 . 1_655 42.60(16) ?
O4 Ba1 Y1 2_656 1_655 37.598(11) ?
O4 Ba1 Y1 1_656 1_655 37.598(11) ?
O1 Ba1 Y1 4_566 1_655 97.88(11) ?
O1 Ba1 Y1 1_556 1_655 97.88(11) ?
O1 Ba1 Y1 3_656 1_655 139.53(11) ?
O1 Ba1 Y1 2_656 1_655 139.53(11) ?
O3 Ba1 Y1 3_656 1_655 90.51(13) ?
O3 Ba1 Y1 3_666 1_655 90.51(13) ?
O3 Ba1 Y1 1_556 1_655 146.73(13) ?
Al1 Ba1 Y1 1_556 1_655 114.81(5) ?
O3 Ba2 O4 . . 65.43(12) ?
O3 Ba2 O4 . 2 65.43(12) ?
O4 Ba2 O4 . 2 64.010(14) ?
O3 Ba2 O1 . 2_656 128.04(16) ?
O4 Ba2 O1 . 2_656 165.36(11) ?
O4 Ba2 O1 2 2_656 113.87(12) ?
O3 Ba2 O1 . 3_656 128.04(16) ?
O4 Ba2 O1 . 3_656 113.87(12) ?
O4 Ba2 O1 2 3_656 165.36(11) ?
O1 Ba2 O1 2_656 3_656 64.2(2) ?
O3 Ba2 O1 . 1_455 130.94(16) ?
O4 Ba2 O1 . 1_455 65.63(11) ?
O4 Ba2 O1 2 1_455 95.75(12) ?
O1 Ba2 O1 2_656 1_455 100.98(11) ?
O1 Ba2 O1 3_656 1_455 71.13(18) ?
O3 Ba2 O1 . 4_465 130.94(16) ?
O4 Ba2 O1 . 4_465 95.75(12) ?
O4 Ba2 O1 2 4_465 65.63(11) ?
O1 Ba2 O1 2_656 4_465 71.13(18) ?
O1 Ba2 O1 3_656 4_465 100.98(11) ?
O1 Ba2 O1 1_455 4_465 57.9(2) ?
O3 Ba2 O2 . 3_666 84.13(14) ?
O4 Ba2 O2 . 3_666 125.82(15) ?
O4 Ba2 O2 2 3_666 62.73(14) ?
O1 Ba2 O2 2_656 3_666 57.10(19) ?
O1 Ba2 O2 3_656 3_666 120.15(19) ?
O1 Ba2 O2 1_455 3_666 128.80(18) ?
O1 Ba2 O2 4_465 3_666 70.98(18) ?
O3 Ba2 O2 . 3_656 84.13(14) ?
O4 Ba2 O2 . 3_656 62.73(14) ?
O4 Ba2 O2 2 3_656 125.82(15) ?
O1 Ba2 O2 2_656 3_656 120.15(19) ?
O1 Ba2 O2 3_656 3_656 57.10(19) ?
O1 Ba2 O2 1_455 3_656 70.98(18) ?
O1 Ba2 O2 4_465 3_656 128.80(18) ?
O2 Ba2 O2 3_666 3_656 159.7(3) ?
O3 Ba2 Al1 . 1_455 148.56(16) ?
O4 Ba2 Al1 . 1_455 88.23(4) ?
O4 Ba2 Al1 2 1_455 88.23(4) ?
O1 Ba2 Al1 2_656 1_455 77.15(12) ?
O1 Ba2 Al1 3_656 1_455 77.15(12) ?
O1 Ba2 Al1 1_455 1_455 30.50(12) ?
O1 Ba2 Al1 4_465 1_455 30.50(12) ?
O2 Ba2 Al1 3_666 1_455 99.33(13) ?
O2 Ba2 Al1 3_656 1_455 99.33(13) ?
O3 Ba2 Y1 . 3_556 95.93(8) ?
O4 Ba2 Y1 . 3_556 37.545(15) ?
O4 Ba2 Y1 2 3_556 95.88(2) ?
O1 Ba2 Y1 2_656 3_556 133.66(11) ?
O1 Ba2 Y1 3_656 3_556 78.07(12) ?
O1 Ba2 Y1 1_455 3_556 38.64(11) ?
O1 Ba2 Y1 4_465 3_556 92.08(12) ?
O2 Ba2 Y1 3_666 3_556 156.55(14) ?
O2 Ba2 Y1 3_656 3_556 41.80(14) ?
Al1 Ba2 Y1 1_455 3_556 68.77(3) ?
O3 Ba2 Y1 . 3_566 95.93(8) ?
O4 Ba2 Y1 . 3_566 95.88(2) ?
O4 Ba2 Y1 2 3_566 37.545(15) ?
O1 Ba2 Y1 2_656 3_566 78.07(12) ?
O1 Ba2 Y1 3_656 3_566 133.66(11) ?
O1 Ba2 Y1 1_455 3_566 92.08(12) ?
O1 Ba2 Y1 4_465 3_566 38.64(11) ?
O2 Ba2 Y1 3_666 3_566 41.80(14) ?
O2 Ba2 Y1 3_656 3_566 156.55(14) ?
Al1 Ba2 Y1 1_455 3_566 68.77(3) ?
Y1 Ba2 Y1 3_556 3_566 115.27(3) ?
O4 Y1 O4 2_556 1_556 87.74(3) ?
O4 Y1 O1 2_556 3_656 177.55(16) ?
O4 Y1 O1 1_556 3_656 91.62(16) ?
O4 Y1 O1 2_556 2_656 91.62(16) ?
O4 Y1 O1 1_556 2_656 177.55(16) ?
O1 Y1 O1 3_656 2_656 88.9(3) ?
O4 Y1 O3 2_556 1_556 83.67(13) ?
O4 Y1 O3 1_556 1_556 83.67(13) ?
O1 Y1 O3 3_656 1_556 93.9(2) ?
O1 Y1 O3 2_656 1_556 93.9(2) ?
O4 Y1 O2 2_556 1_455 84.17(13) ?
O4 Y1 O2 1_556 1_455 84.17(13) ?
O1 Y1 O2 3_656 1_455 98.1(2) ?
O1 Y1 O2 2_656 1_455 98.1(2) ?
O3 Y1 O2 1_556 1_455 163.1(3) ?
O4 Y1 Ba1 2_556 1_455 53.31(2) ?
O4 Y1 Ba1 1_556 1_455 53.31(2) ?
O1 Y1 Ba1 3_656 1_455 127.86(16) ?
O1 Y1 Ba1 2_656 1_455 127.86(16) ?
O3 Y1 Ba1 1_556 1_455 115.22(18) ?
O2 Y1 Ba1 1_455 1_455 47.88(18) ?
O4 Y1 Ba2 2_556 3_556 124.51(3) ?
O4 Y1 Ba2 1_556 3_556 52.828(15) ?
O1 Y1 Ba2 3_656 3_556 56.57(16) ?
O1 Y1 Ba2 2_656 3_556 129.22(16) ?
O3 Y1 Ba2 1_556 3_556 121.63(3) ?
O2 Y1 Ba2 1_455 3_556 57.79(2) ?
Ba1 Y1 Ba2 1_455 3_556 71.287(18) ?
O4 Y1 Ba2 2_556 3_566 52.828(15) ?
O4 Y1 Ba2 1_556 3_566 124.51(3) ?
O1 Y1 Ba2 3_656 3_566 129.22(16) ?
O1 Y1 Ba2 2_656 3_566 56.57(15) ?
O3 Y1 Ba2 1_556 3_566 121.63(3) ?
O2 Y1 Ba2 1_455 3_566 57.79(2) ?
Ba1 Y1 Ba2 1_455 3_566 71.287(18) ?
Ba2 Y1 Ba2 3_556 3_566 115.27(3) ?
O4 Y1 Ba2 2_556 1_556 52.36(2) ?
O4 Y1 Ba2 1_556 1_556 52.36(2) ?
O1 Y1 Ba2 3_656 1_556 125.57(16) ?
O1 Y1 Ba2 2_656 1_556 125.57(16) ?
O3 Y1 Ba2 1_556 1_556 49.10(18) ?
O2 Y1 Ba2 1_455 1_556 114.00(18) ?
Ba1 Y1 Ba2 1_455 1_556 66.12(2) ?
Ba2 Y1 Ba2 3_556 1_556 105.185(18) ?
Ba2 Y1 Ba2 3_566 1_556 105.185(18) ?
O4 Y1 Ba1 2_556 3_667 52.161(15) ?
O4 Y1 Ba1 1_556 3_667 122.76(3) ?
O1 Y1 Ba1 3_656 3_667 126.61(16) ?
O1 Y1 Ba1 2_656 3_667 55.22(16) ?
O3 Y1 Ba1 1_556 3_667 56.480(17) ?
O2 Y1 Ba1 1_455 3_667 122.58(3) ?
Ba1 Y1 Ba1 1_455 3_667 105.47(2) ?
Ba2 Y1 Ba1 3_556 3_667 175.48(3) ?
Ba2 Y1 Ba1 3_566 3_667 65.780(13) ?
Ba2 Y1 Ba1 1_556 3_667 70.409(18) ?
O4 Y1 Ba1 2_556 3_657 122.76(3) ?
O4 Y1 Ba1 1_556 3_657 52.161(15) ?
O1 Y1 Ba1 3_656 3_657 55.22(16) ?
O1 Y1 Ba1 2_656 3_657 126.61(16) ?
O3 Y1 Ba1 1_556 3_657 56.480(18) ?
O2 Y1 Ba1 1_455 3_657 122.58(3) ?
Ba1 Y1 Ba1 1_455 3_657 105.47(2) ?
Ba2 Y1 Ba1 3_556 3_657 65.780(13) ?
Ba2 Y1 Ba1 3_566 3_657 175.48(3) ?
Ba2 Y1 Ba1 1_556 3_657 70.409(17) ?
Ba1 Y1 Ba1 3_667 3_657 112.81(3) ?
O2 Al1 O1 . . 109.2(2) ?
O2 Al1 O1 . 4_565 109.2(2) ?
O1 Al1 O1 . 4_565 109.9(4) ?
O2 Al1 O3 . . 118.1(4) ?
O1 Al1 O3 . . 105.2(3) ?
O1 Al1 O3 4_565 . 105.2(3) ?
O2 Al1 Ba1 . 1_554 169.0(3) ?
O1 Al1 Ba1 . 1_554 65.7(2) ?
O1 Al1 Ba1 4_565 1_554 65.7(2) ?
O3 Al1 Ba1 . 1_554 72.9(3) ?
O2 Al1 Ba2 . 1_655 98.0(3) ?
O1 Al1 Ba2 . 1_655 59.1(2) ?
O1 Al1 Ba2 4_565 1_655 59.1(2) ?
O3 Al1 Ba2 . 1_655 143.9(3) ?
Ba1 Al1 Ba2 1_554 1_655 70.95(6) ?
O2 Al1 Ba2 . 3_666 58.14(6) ?
O1 Al1 Ba2 . 3_666 142.2(2) ?
O1 Al1 Ba2 4_565 3_666 54.5(2) ?
O3 Al1 Ba2 . 3_666 112.11(12) ?
Ba1 Al1 Ba2 1_554 3_666 119.37(5) ?
Ba2 Al1 Ba2 1_655 3_666 86.01(5) ?
O2 Al1 Ba2 . 3_656 58.14(6) ?
O1 Al1 Ba2 . 3_656 54.5(2) ?
O1 Al1 Ba2 4_565 3_656 142.2(2) ?
O3 Al1 Ba2 . 3_656 112.11(12) ?
Ba1 Al1 Ba2 1_554 3_656 119.37(5) ?
Ba2 Al1 Ba2 1_655 3_656 86.01(5) ?
Ba2 Al1 Ba2 3_666 3_656 113.63(8) ?
O2 Al1 Ba1 . 3_656 108.74(13) ?
O1 Al1 Ba1 . 3_656 55.5(2) ?
O1 Al1 Ba1 4_565 3_656 142.1(2) ?
O3 Al1 Ba1 . 3_656 56.21(5) ?
Ba1 Al1 Ba1 1_554 3_656 76.84(5) ?
Ba2 Al1 Ba1 1_655 3_656 114.17(5) ?
Ba2 Al1 Ba1 3_666 3_656 158.32(9) ?
Ba2 Al1 Ba1 3_656 3_656 62.791(16) ?
O2 Al1 Ba1 . 3_666 108.74(13) ?
O1 Al1 Ba1 . 3_666 142.1(2) ?
O1 Al1 Ba1 4_565 3_666 55.5(2) ?
O3 Al1 Ba1 . 3_666 56.21(4) ?
Ba1 Al1 Ba1 1_554 3_666 76.84(5) ?
Ba2 Al1 Ba1 1_655 3_666 114.17(5) ?
Ba2 Al1 Ba1 3_666 3_666 62.791(16) ?
Ba2 Al1 Ba1 3_656 3_666 158.32(9) ?
Ba1 Al1 Ba1 3_656 3_666 111.86(8) ?
O2 Al1 Ba2 . . 76.3(3) ?
O1 Al1 Ba2 . . 122.4(2) ?
O1 Al1 Ba2 4_565 . 122.4(2) ?
O3 Al1 Ba2 . . 41.8(3) ?
Ba1 Al1 Ba2 1_554 . 114.74(8) ?
Ba2 Al1 Ba2 1_655 . 174.31(10) ?
Ba2 Al1 Ba2 3_666 . 90.88(6) ?
Ba2 Al1 Ba2 3_656 . 90.88(6) ?
Ba1 Al1 Ba2 3_656 . 68.31(4) ?
Ba1 Al1 Ba2 3_666 . 68.31(4) ?
Al1 O1 Y1 . 3_656 167.8(4) ?
Al1 O1 Ba2 . 3_656 96.3(2) ?
Y1 O1 Ba2 3_656 3_656 95.9(2) ?
Al1 O1 Ba1 . 1_554 81.6(2) ?
Y1 O1 Ba1 3_656 1_554 86.66(18) ?
Ba2 O1 Ba1 3_656 1_554 169.3(2) ?
Al1 O1 Ba2 . 1_655 90.4(3) ?
Y1 O1 Ba2 3_656 1_655 84.79(17) ?
Ba2 O1 Ba2 3_656 1_655 108.87(18) ?
Ba1 O1 Ba2 1_554 1_655 81.69(16) ?
Al1 O1 Ba1 . 3_656 95.6(2) ?
Y1 O1 Ba1 3_656 3_656 87.8(2) ?
Ba2 O1 Ba1 3_656 3_656 78.47(15) ?
Ba1 O1 Ba1 1_554 3_656 91.27(16) ?
Ba2 O1 Ba1 1_655 3_656 170.0(2) ?
Al1 O2 Y1 . 1_655 124.1(4) ?
Al1 O2 Ba1 . . 146.4(4) ?
Y1 O2 Ba1 1_655 . 89.5(2) ?
Al1 O2 Ba2 . 3_666 92.62(15) ?
Y1 O2 Ba2 1_655 3_666 80.41(14) ?
Ba1 O2 Ba2 . 3_666 93.22(15) ?
Al1 O2 Ba2 . 3_656 92.62(15) ?
Y1 O2 Ba2 1_655 3_656 80.41(14) ?
Ba1 O2 Ba2 . 3_656 93.22(15) ?
Ba2 O2 Ba2 3_666 3_656 159.7(3) ?
Al1 O3 Y1 . 1_554 157.1(4) ?
Al1 O3 Ba2 . . 112.4(4) ?
Y1 O3 Ba2 1_554 . 90.5(2) ?
Al1 O3 Ba1 . 3_656 94.83(13) ?
Y1 O3 Ba1 1_554 3_656 83.75(14) ?
Ba2 O3 Ba1 . 3_656 92.42(14) ?
Al1 O3 Ba1 . 3_666 94.83(13) ?
Y1 O3 Ba1 1_554 3_666 83.75(14) ?
Ba2 O3 Ba1 . 3_666 92.42(14) ?
Ba1 O3 Ba1 3_656 3_666 166.6(3) ?
Al1 O3 Ba1 . 1_554 75.2(3) ?
Y1 O3 Ba1 1_554 1_554 81.9(2) ?
Ba2 O3 Ba1 . 1_554 172.4(3) ?
Ba1 O3 Ba1 3_656 1_554 86.77(14) ?
Ba1 O3 Ba1 3_666 1_554 86.77(14) ?
Y1 O4 Y1 3_556 1_554 180.00(4) ?
Y1 O4 Ba2 3_556 3 90.37(2) ?
Y1 O4 Ba2 1_554 3 89.63(2) ?
Y1 O4 Ba2 3_556 . 89.63(2) ?
Y1 O4 Ba2 1_554 . 90.37(2) ?
Ba2 O4 Ba2 3 . 180.000(17) ?
Y1 O4 Ba1 3_556 3_656 89.10(2) ?
Y1 O4 Ba1 1_554 3_656 90.90(2) ?
Ba2 O4 Ba1 3 3_656 86.399(15) ?
Ba2 O4 Ba1 . 3_656 93.601(15) ?
Y1 O4 Ba1 3_556 1_454 90.90(2) ?
Y1 O4 Ba1 1_554 1_454 89.10(2) ?
Ba2 O4 Ba1 3 1_454 93.601(15) ?
Ba2 O4 Ba1 . 1_454 86.399(15) ?
Ba1 O4 Ba1 3_656 1_454 180.000000 ?

loop_
_geom_bond_atom_site_label_1
_geom_bond_atom_site_label_2
_geom_bond_site_symmetry_2
_geom_bond_distance
_geom_bond_publ_flag
Ba1 O2 . 2.642(8) ?
Ba1 O4 2_656 2.8567(5) ?
Ba1 O4 1_656 2.8567(5) ?
Ba1 O1 4_566 2.976(6) ?
Ba1 O1 1_556 2.976(6) ?
Ba1 O1 3_656 3.010(6) ?
Ba1 O1 2_656 3.010(6) ?
Ba1 O3 3_656 3.0334(10) ?
Ba1 O3 3_666 3.0334(10) ?
Ba1 O3 1_556 3.194(8) ?
Ba1 Al1 1_556 3.231(3) ?
Ba1 Y1 1_655 3.5622(11) ?
Ba2 O3 . 2.713(7) ?
Ba2 O4 . 2.8422(5) ?
Ba2 O4 2 2.8422(5) ?
Ba2 O1 2_656 2.950(6) ?
Ba2 O1 3_656 2.950(6) ?
Ba2 O1 1_455 2.989(6) ?
Ba2 O1 4_465 2.989(6) ?
Ba2 O2 3_666 3.0606(13) ?
Ba2 O2 3_656 3.0606(13) ?
Ba2 Al1 1_455 3.482(3) ?
Ba2 Y1 3_556 3.5668(7) ?
Ba2 Y1 3_566 3.5668(7) ?
Y1 O4 2_556 2.1736(6) ?
Y1 O4 1_556 2.1736(6) ?
Y1 O1 3_656 2.236(6) ?
Y1 O1 2_656 2.236(6) ?
Y1 O3 1_556 2.328(7) ?
Y1 O2 1_455 2.411(7) ?
Al1 O2 . 1.760(8) ?
Al1 O1 . 1.767(6) ?
Al1 O1 4_565 1.767(6) ?
Al1 O3 . 1.767(8) ?

_cod_database_fobs_code 2312686
